data_7714110
loop_
_publ_author_name
'Singh, Rahul Kumar'
'Yadav, Dibya'
'Misra, Shilpi'
'Singh, Amrendra Kumar'

_publ_section_title
;
 Role of Ancillary Ligands in Selectivity Towards Acceptorless
 Dehydrogenation versus Dehydrogenative Coupling of Alcohols and Amines
 Catalyzed by Cationic Ruthenium(II)-CNC Pincer Complexes
;
_journal_name_full 'Dalton Transactions'
_journal_paper_doi 10.1039/D3DT03149G
_journal_year 2023
_chemical_formula_moiety 'C53 H52 N5 P2 Ru, Br0.175 Cl0.849, 1.5[H2O]'
_chemical_formula_sum 'C53 H55 Br0.17 Cl0.85 N5 O1.5 P2 Ru'
_chemical_formula_weight 993.11
_space_group_crystal_system monoclinic
_space_group_IT_number 14
_space_group_name_Hall '-P 2yn'
_space_group_name_H-M_alt 'P 1 21/n 1'
_atom_sites_solution_hydrogens mixed
_audit_creation_date 2023-09-27
_audit_creation_method
;
Olex2 1.5
(compiled 2023.08.24 svn.re1ec1418 for OlexSys, GUI svn.r6817)
;
_audit_update_record
;
2023-10-03 deposited with the CCDC.	2023-10-04 downloaded from the CCDC.
;
_cell_angle_alpha 90
_cell_angle_beta 92.768(2)
_cell_angle_gamma 90
_cell_formula_units_Z 4
_cell_length_a 12.3216(2)
_cell_length_b 26.5103(11)
_cell_length_c 14.8679(3)
_cell_measurement_reflns_used 3962
_cell_measurement_temperature 293(2)
_cell_measurement_theta_max 70.8030
_cell_measurement_theta_min 4.7820
_cell_volume 4850.9(2)
_computing_cell_refinement 'CrysAlisPro 1.171.41.93a (Rigaku OD, 2020)'
_computing_data_collection 'CrysAlisPro 1.171.41.93a (Rigaku OD, 2020)'
_computing_data_reduction 'CrysAlisPro 1.171.41.93a (Rigaku OD, 2020)'
_computing_molecular_graphics 'Olex2 1.5 (Dolomanov et al., 2009)'
_computing_publication_material 'Olex2 1.5 (Dolomanov et al., 2009)'
_computing_structure_refinement 'SHELXL 2018/3 (Sheldrick, 2015)'
_computing_structure_solution 'SHELXT 2018/2 (Sheldrick, 2018)'
_diffrn_ambient_temperature 293(2)
_diffrn_detector_area_resol_mean 16.0309
_diffrn_detector_type Eos
_diffrn_measured_fraction_theta_full 0.994
_diffrn_measured_fraction_theta_max 0.993
_diffrn_measurement_details
;
List of Runs (angles in degrees, time in seconds):

  # Type    Start    End  Width  t~exp~   \w     \q     \k     \f   Frames
#--------------------------------------------------------------------------
  1  \w    -32.00   0.00   1.00    8.00    --    0.00 108.00  97.00   32
  2  \w     19.00  92.00   1.00    8.00    --   54.00-108.00   0.00   73
  3  \w     43.00 112.00   1.00    8.00    --  108.00-108.00   0.00   69
  4  \w    115.00 140.00   1.00    8.00    --  108.00 108.00  97.00   25
  5  \w    -64.00 -36.00   1.00    8.00    --    0.00 -57.00-120.00   28
  6  \w    -18.00  18.00   1.00    8.00    --    0.00  57.00 -60.00   36
  7  \w    -17.00  16.00   1.00    8.00    --    0.00 -57.00-120.00   33
  8  \w     35.00  60.00   1.00    8.00    --    0.00  57.00 -60.00   25
  9  \w     39.00 116.00   1.00    8.00    --   54.00  57.00-150.00   77
 10  \w     33.00 118.00   1.00    8.00    --   54.00  57.00 -60.00   85
 11  \w     -5.00  75.00   1.00    8.00    --   54.00 -57.00  30.00   80
 12  \w     35.00  61.00   1.00    8.00    --   54.00  57.00-180.00   26
 13  \w     23.00  49.00   1.00    8.00    --   54.00-125.00-180.00   26
 14  \w     86.00 169.00   1.00    8.00    --  108.00  63.00   0.00   83
 15  \w     77.00 138.00   1.00    8.00    --  108.00 -77.00   0.00   61
 16  \w    132.00 159.00   1.00    8.00    --  108.00  77.00 150.00   27
 17  \w     50.00  76.00   1.00    8.00    --  108.00 -77.00   0.00   26
 18  \w    105.00 162.00   1.00    8.00    --  108.00  38.00  90.00   57
 19  \w     42.00 103.00   1.00    8.00    --  108.00-111.00 -90.00   61
 20  \w     93.00 175.00   1.00    8.00    --  108.00  63.00 120.00   82
 21  \w    126.00 151.00   1.00    8.00    --  108.00 178.00 -60.00   25
 22  \w     41.00 108.00   1.00    8.00    --  108.00 -63.00 120.00   67
;
_diffrn_measurement_device 'four-circle diffractometer'
_diffrn_measurement_device_type 'SuperNova, Dual, Cu at home/near, Eos'
_diffrn_measurement_method '\w scans'
_diffrn_radiation_type CuK\a
_diffrn_radiation_wavelength 1.54184
_diffrn_reflns_av_R_equivalents 0.0843
_diffrn_reflns_av_unetI/netI 0.0851
_diffrn_reflns_Laue_measured_fraction_full 0.994
_diffrn_reflns_Laue_measured_fraction_max 0.993
_diffrn_reflns_limit_h_max 14
_diffrn_reflns_limit_h_min -13
_diffrn_reflns_limit_k_max 31
_diffrn_reflns_limit_k_min -25
_diffrn_reflns_limit_l_max 17
_diffrn_reflns_limit_l_min -17
_diffrn_reflns_number 21244
_diffrn_reflns_point_group_measured_fraction_full 0.994
_diffrn_reflns_point_group_measured_fraction_max 0.993
_diffrn_reflns_theta_full 67.684
_diffrn_reflns_theta_max 68.213
_diffrn_reflns_theta_min 3.411
_exptl_absorpt_coefficient_mu 4.184
_exptl_absorpt_correction_T_max 0.611
_exptl_absorpt_correction_T_min 0.456
_exptl_absorpt_correction_type analytical
_exptl_absorpt_process_details
;
CrysAlisPro 1.171.41.93a (Rigaku Oxford Diffraction, 2020)
Analytical numeric absorption correction using a multifaceted crystal
model based on expressions derived by R.C. Clark & J.S. Reid.
(Clark, R. C. & Reid, J. S. (1995). Acta Cryst. A51, 887-897)
Empirical absorption correction using spherical harmonics,
implemented in SCALE3 ABSPACK scaling algorithm.
;
_exptl_crystal_colour red
_exptl_crystal_colour_primary red
_exptl_crystal_density_diffrn 1.360
_exptl_crystal_description irregular
_exptl_crystal_F_000 2058
_exptl_crystal_size_max 0.27
_exptl_crystal_size_mid 0.21
_exptl_crystal_size_min 0.16
_refine_diff_density_max 2.569
_refine_diff_density_min -1.132
_refine_diff_density_rms 0.110
_refine_ls_extinction_method none
_refine_ls_goodness_of_fit_ref 1.058
_refine_ls_hydrogen_treatment mixed
_refine_ls_matrix_type full
_refine_ls_number_parameters 578
_refine_ls_number_reflns 8823
_refine_ls_number_restraints 0
_refine_ls_restrained_S_all 1.058
_refine_ls_R_factor_all 0.0918
_refine_ls_R_factor_gt 0.0719
_refine_ls_shift/su_max 0.001
_refine_ls_shift/su_mean 0.000
_refine_ls_structure_factor_coef Fsqd
_refine_ls_weighting_details 'w=1/[\s^2^(Fo^2^)+(0.0961P)^2^+4.2621P] where P=(Fo^2^+2Fc^2^)/3'
_refine_ls_weighting_scheme calc
_refine_ls_wR_factor_gt 0.1823
_refine_ls_wR_factor_ref 0.2003
_reflns_Friedel_coverage 0.000
_reflns_number_gt 6633
_reflns_number_total 8823
_reflns_threshold_expression 'I > 2\s(I)'
_cod_data_source_file d3dt03149g2.cif
_cod_data_source_block aks214a9
_cod_original_formula_sum 'C53 H55 Br0.17 Cl0.85 N5 O1.50 P2 Ru'
_cod_database_code 7714110
_shelx_shelxl_version_number 2018/3
_shelx_space_group_comment
;
The symmetry employed for this shelxl refinement is uniquely defined
by the following loop, which should always be used as a source of
symmetry information in preference to the above space-group names.
They are only intended as comments.
;
_shelx_estimated_absorpt_t_max 0.554
_shelx_estimated_absorpt_t_min 0.398
_olex2_refinement_description
;
1. Fixed Uiso
 At 1.2 times of:
  All C(H) groups
 At 1.5 times of:
  All C(H,H,H) groups
2.a Ternary CH refined with riding coordinates:
 C12(H12), C15(H15)
2.b Aromatic/amide H refined with riding coordinates:
 C31(H31), C9(H9), C43(H43), C29(H29), C10(H10), C35(H35), C34(H34), C23(H23),
 C53(H53), C7(H7), C32(H32), C25(H25), C2(H2), C19(H19), C49(H49), C5(H5),
 C33(H33), C6(H6), C3(H3), C41(H41), C28(H28), C37(H37), C44(H44), C47(H47),
 C27(H27), C21(H21), C51(H51), C26(H26), C45(H45), C52(H52), C22(H22), C20(H20),
  C40(H40), C50(H50), C39(H39), C46(H46), C38(H38)
2.c Idealised Me refined as rotating group:
 C14(H14A,H14B,H14C), C13(H13A,H13B,H13C), C16(H16A,H16B,H16C), C17(H17A,H17B,
 H17C)
;
_olex2_submission_special_instructions 'No special instructions were received'
_oxdiff_exptl_absorpt_empirical_details
;
Empirical correction (ABSPACK) includes:
- Absorption correction using spherical harmonics
- Frame scaling
- B-factor correction
;

loop_
_space_group_symop_operation_xyz
'x, y, z'
'-x+1/2, y+1/2, -z+1/2'
'-x, -y, -z'
'x-1/2, -y-1/2, z-1/2'

loop_
_atom_site_label
_atom_site_type_symbol
_atom_site_fract_x
_atom_site_fract_y
_atom_site_fract_z
_atom_site_U_iso_or_equiv
_atom_site_adp_type
_atom_site_occupancy
_atom_site_site_symmetry_order
_atom_site_calc_flag
_atom_site_refinement_flags_posn
_atom_site_refinement_flags_adp
_atom_site_refinement_flags_occupancy
_atom_site_disorder_assembly
_atom_site_disorder_group
Ru1 Ru 0.58488(3) 0.64556(2) 0.70200(2) 0.03495(16) Uani 1 1 d . . . . .
P1 P 0.55446(11) 0.58899(5) 0.81949(9) 0.0360(3) Uani 1 1 d . . . . .
P2 P 0.62722(11) 0.71584(6) 0.61633(9) 0.0393(3) Uani 1 1 d . . . . .
N1 N 0.5440(4) 0.60130(18) 0.5918(3) 0.0384(10) Uani 1 1 d . . . . .
N4 N 0.3771(4) 0.63429(19) 0.6034(3) 0.0426(11) Uani 1 1 d . . . . .
N5 N 0.3384(4) 0.68828(19) 0.7044(3) 0.0432(11) Uani 1 1 d . . . . .
N3 N 0.8338(4) 0.6069(2) 0.7048(3) 0.0498(12) Uani 1 1 d . . . . .
N2 N 0.7216(4) 0.5792(2) 0.6025(3) 0.0490(12) Uani 1 1 d . . . . .
C1 C 0.7276(4) 0.6120(2) 0.6769(4) 0.0391(12) Uani 1 1 d . . . . .
C24 C 0.6372(4) 0.5983(2) 0.9256(3) 0.0417(13) Uani 1 1 d . . . . .
C8 C 0.4424(5) 0.6026(2) 0.5538(3) 0.0440(13) Uani 1 1 d . . . . .
C18 C 0.5783(5) 0.5211(2) 0.8003(3) 0.0399(12) Uani 1 1 d . . . . .
C11 C 0.4232(4) 0.6610(2) 0.6775(4) 0.0398(12) Uani 1 1 d . . . . .
C30 C 0.4163(4) 0.5857(2) 0.8625(3) 0.0391(12) Uani 1 1 d . . . . .
C36 C 0.5980(5) 0.7786(2) 0.6608(4) 0.0463(13) Uani 1 1 d . . . . .
C42 C 0.7694(5) 0.7254(2) 0.5827(4) 0.0451(13) Uani 1 1 d . . . . .
C12 C 0.3440(4) 0.7227(2) 0.7814(4) 0.0435(13) Uani 1 1 d . . . . .
H12 H 0.418636 0.722166 0.807287 0.052 Uiso 1 1 calc R U . . .
C31 C 0.3972(5) 0.5912(2) 0.9537(4) 0.0460(14) Uani 1 1 d . . . . .
H31 H 0.454236 0.598677 0.994854 0.055 Uiso 1 1 calc R U . . .
C48 C 0.5481(5) 0.7164(2) 0.5068(4) 0.0461(14) Uani 1 1 d . . . . .
C9 C 0.2683(5) 0.6452(3) 0.5881(4) 0.0519(16) Uani 1 1 d . . . . .
H9 H 0.221265 0.631830 0.543500 0.062 Uiso 1 1 calc R U . . .
C43 C 0.8246(5) 0.7699(3) 0.6005(4) 0.0547(16) Uani 1 1 d . . . . .
H43 H 0.790132 0.795759 0.630191 0.066 Uiso 1 1 calc R U . . .
C29 C 0.6716(5) 0.5586(2) 0.9792(4) 0.0493(14) Uani 1 1 d . . . . .
H29 H 0.656123 0.525752 0.960849 0.059 Uiso 1 1 calc R U . . .
C10 C 0.2449(5) 0.6788(3) 0.6506(4) 0.0535(16) Uani 1 1 d . . . . .
H10 H 0.177311 0.693573 0.657379 0.064 Uiso 1 1 calc R U . . .
C35 C 0.3309(5) 0.5736(2) 0.8026(4) 0.0438(13) Uani 1 1 d . . . . .
H35 H 0.343226 0.569719 0.741725 0.053 Uiso 1 1 calc R U . . .
C34 C 0.2282(5) 0.5674(3) 0.8323(4) 0.0547(16) Uani 1 1 d . . . . .
H34 H 0.171284 0.559265 0.791515 0.066 Uiso 1 1 calc R U . . .
C23 C 0.5048(6) 0.4834(2) 0.8185(4) 0.0522(15) Uani 1 1 d . . . . .
H23 H 0.437888 0.492084 0.840433 0.063 Uiso 1 1 calc R U . . .
C53 C 0.5865(6) 0.6954(3) 0.4296(4) 0.0569(16) Uani 1 1 d . . . . .
H53 H 0.657254 0.683235 0.429761 0.068 Uiso 1 1 calc R U . . .
C7 C 0.4150(6) 0.5780(2) 0.4753(4) 0.0531(15) Uani 1 1 d . . . . .
H7 H 0.344580 0.578809 0.449935 0.064 Uiso 1 1 calc R U . . .
C32 C 0.2928(5) 0.5855(3) 0.9824(4) 0.0573(17) Uani 1 1 d . . . . .
H32 H 0.279375 0.590171 1.042893 0.069 Uiso 1 1 calc R U . . .
C25 C 0.6595(6) 0.6469(2) 0.9552(4) 0.0512(15) Uani 1 1 d . . . . .
H25 H 0.636354 0.674212 0.919994 0.061 Uiso 1 1 calc R U . . .
C2 C 0.8903(5) 0.5739(3) 0.6519(5) 0.0577(17) Uani 1 1 d . . . . .
H2 H 0.963332 0.565223 0.659780 0.069 Uiso 1 1 calc R U . . .
C14 C 0.3190(6) 0.7767(3) 0.7497(5) 0.0633(18) Uani 1 1 d . . . . .
H14A H 0.244773 0.778664 0.727148 0.095 Uiso 1 1 calc R U . . .
H14B H 0.366255 0.785569 0.702789 0.095 Uiso 1 1 calc R U . . .
H14C H 0.330208 0.799515 0.799372 0.095 Uiso 1 1 calc R U . . .
C19 C 0.6779(5) 0.5059(3) 0.7688(4) 0.0523(15) Uani 1 1 d . . . . .
H19 H 0.729447 0.530170 0.756131 0.063 Uiso 1 1 calc R U . . .
C49 C 0.4412(5) 0.7332(3) 0.5048(4) 0.0568(16) Uani 1 1 d . . . . .
H49 H 0.413604 0.746876 0.556594 0.068 Uiso 1 1 calc R U . . .
C5 C 0.6020(6) 0.5489(3) 0.4722(4) 0.0529(15) Uani 1 1 d . . . . .
H5 H 0.656243 0.530707 0.445430 0.064 Uiso 1 1 calc R U . . .
C33 C 0.2088(5) 0.5731(3) 0.9224(5) 0.0604(18) Uani 1 1 d . . . . .
H33 H 0.139110 0.568577 0.942333 0.073 Uiso 1 1 calc R U . . .
C4 C 0.6216(5) 0.5754(2) 0.5531(4) 0.0467(14) Uani 1 1 d . . . . .
C6 C 0.4978(6) 0.5515(3) 0.4349(4) 0.0590(17) Uani 1 1 d . . . . .
H6 H 0.481883 0.535004 0.380650 0.071 Uiso 1 1 calc R U . . .
C3 C 0.8207(6) 0.5569(3) 0.5877(5) 0.0617(18) Uani 1 1 d . . . . .
H3 H 0.835693 0.534450 0.541861 0.074 Uiso 1 1 calc R U . . .
C15 C 0.8811(5) 0.6331(3) 0.7846(4) 0.0581(18) Uani 1 1 d . . . . .
H15 H 0.825063 0.655046 0.808050 0.070 Uiso 1 1 calc R U . . .
C41 C 0.5744(6) 0.8198(3) 0.6043(5) 0.0620(18) Uani 1 1 d . . . . .
H41 H 0.572041 0.815325 0.542159 0.074 Uiso 1 1 calc R U . . .
C28 C 0.7294(6) 0.5669(3) 1.0606(4) 0.0603(17) Uani 1 1 d . . . . .
H28 H 0.752572 0.539577 1.095818 0.072 Uiso 1 1 calc R U . . .
C37 C 0.6074(5) 0.7868(3) 0.7524(4) 0.0528(15) Uani 1 1 d . . . . .
H37 H 0.625646 0.760255 0.791043 0.063 Uiso 1 1 calc R U . . .
C44 C 0.9308(6) 0.7768(3) 0.5751(5) 0.0668(19) Uani 1 1 d . . . . .
H44 H 0.966863 0.807042 0.587357 0.080 Uiso 1 1 calc R U . . .
C47 C 0.8238(5) 0.6873(3) 0.5386(4) 0.0578(17) Uani 1 1 d . . . . .
H47 H 0.788018 0.657037 0.526091 0.069 Uiso 1 1 calc R U . . .
C27 C 0.7524(6) 0.6149(3) 1.0892(4) 0.066(2) Uani 1 1 d . . . . .
H27 H 0.791972 0.620412 1.143203 0.079 Uiso 1 1 calc R U . . .
C21 C 0.6266(6) 0.4189(3) 0.7735(5) 0.0627(18) Uani 1 1 d . . . . .
H21 H 0.642268 0.385065 0.764237 0.075 Uiso 1 1 calc R U . . .
C51 C 0.4148(7) 0.7096(3) 0.3508(5) 0.072(2) Uani 1 1 d . . . . .
H51 H 0.370282 0.707413 0.298615 0.087 Uiso 1 1 calc R U . . .
C26 C 0.7159(7) 0.6554(3) 1.0367(5) 0.071(2) Uani 1 1 d . . . . .
H26 H 0.729255 0.688256 1.056309 0.085 Uiso 1 1 calc R U . . .
C45 C 0.9824(6) 0.7379(4) 0.5310(5) 0.078(2) Uani 1 1 d . . . . .
H45 H 1.053326 0.741987 0.513567 0.094 Uiso 1 1 calc R U . . .
C52 C 0.5198(7) 0.6924(3) 0.3513(4) 0.071(2) Uani 1 1 d . . . . .
H52 H 0.546664 0.678750 0.299271 0.085 Uiso 1 1 calc R U . . .
C22 C 0.5290(6) 0.4330(3) 0.8045(5) 0.0635(18) Uani 1 1 d . . . . .
H22 H 0.477710 0.408487 0.816540 0.076 Uiso 1 1 calc R U . . .
C13 C 0.2700(6) 0.7067(3) 0.8536(4) 0.0592(17) Uani 1 1 d . . . . .
H13A H 0.279639 0.728881 0.904458 0.089 Uiso 1 1 calc R U . . .
H13B H 0.287247 0.672797 0.871933 0.089 Uiso 1 1 calc R U . . .
H13C H 0.195914 0.708221 0.830699 0.089 Uiso 1 1 calc R U . . .
C20 C 0.7016(6) 0.4555(3) 0.7561(5) 0.0614(18) Uani 1 1 d . . . . .
H20 H 0.768983 0.446338 0.735655 0.074 Uiso 1 1 calc R U . . .
C40 C 0.5549(7) 0.8664(3) 0.6392(6) 0.075(2) Uani 1 1 d . . . . .
H40 H 0.536582 0.893155 0.600909 0.090 Uiso 1 1 calc R U . . .
C50 C 0.3755(6) 0.7300(3) 0.4279(5) 0.0653(19) Uani 1 1 d . . . . .
H50 H 0.304333 0.741615 0.427774 0.078 Uiso 1 1 calc R U . . .
C16 C 0.9145(6) 0.5951(4) 0.8579(5) 0.081(3) Uani 1 1 d . . . . .
H16A H 0.972287 0.574289 0.837568 0.122 Uiso 1 1 calc R U . . .
H16B H 0.853368 0.574263 0.870593 0.122 Uiso 1 1 calc R U . . .
H16C H 0.938918 0.612711 0.911473 0.122 Uiso 1 1 calc R U . . .
C39 C 0.5621(7) 0.8740(3) 0.7307(6) 0.075(2) Uani 1 1 d . . . . .
H39 H 0.548386 0.905693 0.754325 0.090 Uiso 1 1 calc R U . . .
C46 C 0.9276(6) 0.6931(3) 0.5132(5) 0.070(2) Uani 1 1 d . . . . .
H46 H 0.961908 0.667023 0.483927 0.084 Uiso 1 1 calc R U . . .
C38 C 0.5897(6) 0.8346(3) 0.7871(5) 0.070(2) Uani 1 1 d . . . . .
H38 H 0.596597 0.839890 0.848960 0.084 Uiso 1 1 calc R U . . .
C17 C 0.9756(6) 0.6658(3) 0.7605(6) 0.077(2) Uani 1 1 d . . . . .
H17A H 1.008134 0.680594 0.814213 0.116 Uiso 1 1 calc R U . . .
H17B H 0.950221 0.692043 0.720229 0.116 Uiso 1 1 calc R U . . .
H17C H 1.028437 0.645605 0.731700 0.116 Uiso 1 1 calc R U . . .
H H 0.627(5) 0.674(3) 0.772(4) 0.06(2) Uiso 1 1 d . . . . .
Cl1 Cl 1.1293(9) 0.4970(6) 0.6339(4) 0.127(5) Uani 0.85(3) 1 d . . . . .
Br1 Br 1.1647(11) 0.5280(12) 0.6079(18) 0.138(7) Uani 0.175(16) 1 d . . . . .

loop_
_atom_site_aniso_label
_atom_site_aniso_U_11
_atom_site_aniso_U_22
_atom_site_aniso_U_33
_atom_site_aniso_U_23
_atom_site_aniso_U_13
_atom_site_aniso_U_12
Ru1 0.0325(2) 0.0440(3) 0.0286(2) 0.00127(16) 0.00382(16) 0.00092(16)
P1 0.0348(6) 0.0422(8) 0.0310(6) -0.0005(6) 0.0031(5) -0.0003(5)
P2 0.0389(7) 0.0487(9) 0.0305(6) 0.0019(6) 0.0042(5) -0.0015(6)
N1 0.043(2) 0.043(3) 0.030(2) -0.0055(19) 0.0059(19) -0.001(2)
N4 0.043(3) 0.055(3) 0.030(2) 0.001(2) -0.0005(19) 0.000(2)
N5 0.041(2) 0.050(3) 0.038(2) 0.003(2) 0.000(2) 0.003(2)
N3 0.033(2) 0.065(3) 0.051(3) 0.000(3) 0.007(2) 0.005(2)
N2 0.047(3) 0.053(3) 0.048(3) -0.003(2) 0.007(2) 0.008(2)
C1 0.031(3) 0.046(3) 0.041(3) 0.003(2) 0.008(2) 0.009(2)
C24 0.035(3) 0.059(4) 0.031(2) 0.004(2) 0.003(2) 0.002(2)
C8 0.046(3) 0.055(4) 0.030(2) 0.005(2) -0.001(2) -0.005(3)
C18 0.048(3) 0.043(3) 0.029(2) -0.002(2) -0.002(2) 0.001(2)
C11 0.040(3) 0.043(3) 0.037(3) 0.002(2) 0.009(2) 0.003(2)
C30 0.037(3) 0.046(3) 0.035(3) 0.000(2) 0.005(2) 0.003(2)
C36 0.046(3) 0.045(3) 0.049(3) 0.000(3) 0.012(3) -0.002(3)
C42 0.040(3) 0.057(4) 0.038(3) 0.007(3) 0.008(2) -0.005(3)
C12 0.030(3) 0.055(4) 0.045(3) -0.008(3) 0.004(2) 0.007(2)
C31 0.041(3) 0.061(4) 0.036(3) 0.006(3) 0.006(2) 0.000(3)
C48 0.063(4) 0.045(3) 0.030(3) 0.007(2) 0.001(3) -0.012(3)
C9 0.039(3) 0.073(5) 0.042(3) -0.001(3) -0.005(3) -0.004(3)
C43 0.050(3) 0.066(4) 0.049(3) 0.006(3) 0.006(3) -0.009(3)
C29 0.056(3) 0.049(4) 0.042(3) 0.000(3) 0.001(3) 0.002(3)
C10 0.038(3) 0.076(5) 0.046(3) 0.003(3) -0.003(3) 0.009(3)
C35 0.044(3) 0.048(3) 0.040(3) 0.004(3) 0.002(2) 0.000(3)
C34 0.040(3) 0.068(4) 0.055(3) 0.008(3) -0.006(3) 0.003(3)
C23 0.060(4) 0.048(4) 0.049(3) -0.006(3) 0.004(3) -0.001(3)
C53 0.069(4) 0.059(4) 0.043(3) 0.004(3) 0.007(3) -0.010(3)
C7 0.063(4) 0.054(4) 0.042(3) -0.006(3) -0.004(3) 0.001(3)
C32 0.058(4) 0.074(5) 0.041(3) 0.004(3) 0.011(3) 0.009(3)
C25 0.068(4) 0.046(4) 0.038(3) 0.002(3) -0.006(3) -0.003(3)
C2 0.044(3) 0.070(5) 0.060(4) 0.004(3) 0.014(3) 0.015(3)
C14 0.075(5) 0.053(4) 0.062(4) 0.001(3) 0.007(4) 0.008(3)
C19 0.054(4) 0.054(4) 0.050(3) 0.003(3) 0.005(3) 0.002(3)
C49 0.052(4) 0.071(5) 0.048(3) 0.009(3) 0.005(3) 0.004(3)
C5 0.065(4) 0.052(4) 0.043(3) -0.008(3) 0.013(3) -0.005(3)
C33 0.038(3) 0.083(5) 0.061(4) 0.012(4) 0.014(3) 0.005(3)
C4 0.049(3) 0.054(4) 0.038(3) 0.005(3) 0.008(3) -0.006(3)
C6 0.077(5) 0.061(4) 0.038(3) -0.013(3) -0.004(3) -0.005(4)
C3 0.059(4) 0.068(5) 0.060(4) -0.001(3) 0.019(3) 0.015(3)
C15 0.033(3) 0.091(5) 0.051(3) -0.011(4) 0.003(3) 0.006(3)
C41 0.074(5) 0.049(4) 0.064(4) 0.005(3) 0.010(4) -0.005(3)
C28 0.062(4) 0.069(5) 0.049(3) 0.011(3) -0.006(3) 0.004(3)
C37 0.060(4) 0.055(4) 0.044(3) -0.008(3) 0.007(3) -0.010(3)
C44 0.055(4) 0.077(5) 0.068(4) 0.008(4) 0.005(3) -0.011(4)
C47 0.053(4) 0.072(5) 0.049(3) 0.007(3) 0.008(3) 0.001(3)
C27 0.065(4) 0.089(6) 0.041(3) 0.004(4) -0.018(3) -0.019(4)
C21 0.082(5) 0.050(4) 0.056(4) -0.002(3) -0.006(4) 0.012(4)
C51 0.077(5) 0.085(6) 0.053(4) 0.002(4) -0.016(4) -0.013(4)
C26 0.097(6) 0.068(5) 0.047(4) -0.002(3) -0.018(4) -0.023(4)
C45 0.040(3) 0.117(7) 0.079(5) 0.033(5) 0.016(3) -0.010(4)
C52 0.099(6) 0.075(5) 0.039(3) -0.009(3) 0.006(4) -0.015(5)
C22 0.082(5) 0.051(4) 0.057(4) -0.001(3) -0.005(4) -0.009(4)
C13 0.073(4) 0.062(4) 0.044(3) 0.003(3) 0.016(3) 0.004(3)
C20 0.059(4) 0.064(5) 0.061(4) -0.003(4) 0.006(3) 0.017(3)
C40 0.077(5) 0.051(4) 0.096(6) 0.008(4) 0.004(5) -0.001(4)
C50 0.062(4) 0.078(5) 0.054(4) 0.007(4) -0.011(3) 0.004(4)
C16 0.045(4) 0.134(8) 0.064(4) 0.020(5) -0.001(3) 0.001(4)
C39 0.077(5) 0.054(5) 0.095(6) -0.009(5) 0.011(5) -0.009(4)
C46 0.066(4) 0.079(5) 0.067(4) 0.017(4) 0.033(4) 0.007(4)
C38 0.075(5) 0.069(5) 0.068(5) -0.021(4) 0.015(4) -0.020(4)
C17 0.056(4) 0.093(6) 0.082(5) -0.001(5) 0.001(4) -0.009(4)
Cl1 0.104(5) 0.195(9) 0.079(3) -0.070(4) -0.017(2) 0.067(5)
Br1 0.087(6) 0.168(15) 0.159(10) -0.086(11) 0.004(6) 0.015(8)

loop_
_atom_type_symbol
_atom_type_description
_atom_type_scat_dispersion_real
_atom_type_scat_dispersion_imag
_atom_type_scat_source
C C 0.0181 0.0091 'International Tables Vol C Tables 4.2.6.8 and 6.1.1.4'
H H 0.0000 0.0000 'International Tables Vol C Tables 4.2.6.8 and 6.1.1.4'
Br Br -0.6763 1.2805 'International Tables Vol C Tables 4.2.6.8 and 6.1.1.4'
Cl Cl 0.3639 0.7018 'International Tables Vol C Tables 4.2.6.8 and 6.1.1.4'
N N 0.0311 0.0180 'International Tables Vol C Tables 4.2.6.8 and 6.1.1.4'
O O 0.0492 0.0322 'International Tables Vol C Tables 4.2.6.8 and 6.1.1.4'
P P 0.2955 0.4335 'International Tables Vol C Tables 4.2.6.8 and 6.1.1.4'
Ru Ru 0.0552 3.2960 'International Tables Vol C Tables 4.2.6.8 and 6.1.1.4'

loop_
_exptl_crystal_face_index_h
_exptl_crystal_face_index_k
_exptl_crystal_face_index_l
_exptl_crystal_face_perp_dist
0 0 1 0.1209
0 0 -1 0.1432
1 0 0 0.0984
-1 0 0 0.1145
0 -1 0 0.0743
0 1 0 0.0827
1 -1 -1 0.1035
-1 1 1 0.1152
1 1 0 0.1068
-1 -1 0 0.1193
1 0 1 0.1082
-1 0 -1 0.1510
1 -1 0 0.0905
-1 1 0 0.1346
0 2 1 0.1147
0 -2 -1 0.1098
1 -1 -2 0.1173
-1 1 2 0.1278
1 1 -2 0.1129
-1 -1 2 0.1198
-1 -2 1 0.1049
1 2 -1 0.1167
0 2 -1 0.1260
0 -2 1 0.1281

loop_
_geom_angle_atom_site_label_1
_geom_angle_atom_site_label_2
_geom_angle_atom_site_label_3
_geom_angle
_geom_angle_site_symmetry_1
_geom_angle_site_symmetry_3
_geom_angle_publ_flag
P1 Ru1 H 81(3) . . ?
P2 Ru1 P1 165.04(5) . . ?
P2 Ru1 H 84(3) . . ?
N1 Ru1 P1 100.75(13) . . ?
N1 Ru1 P2 94.21(13) . . ?
N1 Ru1 H 172(3) . . ?
C1 Ru1 P1 91.58(16) . . ?
C1 Ru1 P2 91.81(16) . . ?
C1 Ru1 N1 77.5(2) . . ?
C1 Ru1 C11 154.5(2) . . ?
C1 Ru1 H 95(3) . . ?
C11 Ru1 P1 94.09(16) . . ?
C11 Ru1 P2 89.10(16) . . ?
C11 Ru1 N1 77.0(2) . . ?
C11 Ru1 H 111(3) . . ?
C24 P1 Ru1 116.57(19) . . ?
C18 P1 Ru1 118.37(17) . . ?
C18 P1 C24 100.2(3) . . ?
C18 P1 C30 99.4(3) . . ?
C30 P1 Ru1 118.09(18) . . ?
C30 P1 C24 100.9(2) . . ?
C36 P2 Ru1 118.4(2) . . ?
C36 P2 C42 100.2(3) . . ?
C36 P2 C48 101.8(3) . . ?
C42 P2 Ru1 119.6(2) . . ?
C48 P2 Ru1 111.34(19) . . ?
C48 P2 C42 102.9(3) . . ?
C8 N1 Ru1 120.4(4) . . ?
C4 N1 Ru1 119.0(4) . . ?
C4 N1 C8 120.2(5) . . ?
C8 N4 C11 119.7(5) . . ?
C9 N4 C8 128.2(5) . . ?
C9 N4 C11 112.1(5) . . ?
C11 N5 C12 123.9(5) . . ?
C11 N5 C10 111.5(5) . . ?
C10 N5 C12 124.6(5) . . ?
C1 N3 C2 113.1(5) . . ?
C1 N3 C15 122.5(5) . . ?
C2 N3 C15 124.5(5) . . ?
C1 N2 C4 117.8(5) . . ?
C3 N2 C1 112.1(5) . . ?
C3 N2 C4 130.1(6) . . ?
N3 C1 Ru1 145.1(4) . . ?
N3 C1 N2 101.1(5) . . ?
N2 C1 Ru1 113.8(4) . . ?
C29 C24 P1 122.2(5) . . ?
C29 C24 C25 118.4(5) . . ?
C25 C24 P1 119.2(4) . . ?
N1 C8 N4 109.9(5) . . ?
N1 C8 C7 122.1(6) . . ?
C7 C8 N4 127.9(6) . . ?
C23 C18 P1 124.2(5) . . ?
C23 C18 C19 116.9(6) . . ?
C19 C18 P1 118.9(5) . . ?
N4 C11 Ru1 113.0(4) . . ?
N5 C11 Ru1 144.8(4) . . ?
N5 C11 N4 102.2(5) . . ?
C31 C30 P1 122.2(4) . . ?
C35 C30 P1 118.2(4) . . ?
C35 C30 C31 119.4(5) . . ?
C41 C36 P2 122.0(5) . . ?
C37 C36 P2 119.4(5) . . ?
C37 C36 C41 118.4(6) . . ?
C43 C42 P2 121.8(5) . . ?
C43 C42 C47 117.7(6) . . ?
C47 C42 P2 120.5(5) . . ?
N5 C12 H12 107.8 . . ?
N5 C12 C14 109.9(5) . . ?
N5 C12 C13 112.1(5) . . ?
C14 C12 H12 107.8 . . ?
C13 C12 H12 107.8 . . ?
C13 C12 C14 111.3(5) . . ?
C30 C31 H31 120.3 . . ?
C32 C31 C30 119.4(6) . . ?
C32 C31 H31 120.3 . . ?
C53 C48 P2 122.7(5) . . ?
C53 C48 C49 118.3(6) . . ?
C49 C48 P2 118.5(5) . . ?
N4 C9 H9 127.3 . . ?
C10 C9 N4 105.5(5) . . ?
C10 C9 H9 127.3 . . ?
C42 C43 H43 119.3 . . ?
C42 C43 C44 121.5(7) . . ?
C44 C43 H43 119.3 . . ?
C24 C29 H29 119.5 . . ?
C24 C29 C28 120.9(6) . . ?
C28 C29 H29 119.5 . . ?
N5 C10 H10 125.7 . . ?
C9 C10 N5 108.7(5) . . ?
C9 C10 H10 125.7 . . ?
C30 C35 H35 119.8 . . ?
C34 C35 C30 120.4(6) . . ?
C34 C35 H35 119.8 . . ?
C35 C34 H34 119.8 . . ?
C35 C34 C33 120.4(6) . . ?
C33 C34 H34 119.8 . . ?
C18 C23 H23 119.4 . . ?
C18 C23 C22 121.2(6) . . ?
C22 C23 H23 119.4 . . ?
C48 C53 H53 119.8 . . ?
C48 C53 C52 120.4(7) . . ?
C52 C53 H53 119.8 . . ?
C8 C7 H7 121.5 . . ?
C8 C7 C6 116.9(6) . . ?
C6 C7 H7 121.5 . . ?
C31 C32 H32 119.7 . . ?
C33 C32 C31 120.5(6) . . ?
C33 C32 H32 119.7 . . ?
C24 C25 H25 119.6 . . ?
C24 C25 C26 120.9(6) . . ?
C26 C25 H25 119.6 . . ?
N3 C2 H2 126.4 . . ?
C3 C2 N3 107.2(6) . . ?
C3 C2 H2 126.4 . . ?
C12 C14 H14A 109.5 . . ?
C12 C14 H14B 109.5 . . ?
C12 C14 H14C 109.5 . . ?
H14A C14 H14B 109.5 . . ?
H14A C14 H14C 109.5 . . ?
H14B C14 H14C 109.5 . . ?
C18 C19 H19 119.3 . . ?
C20 C19 C18 121.4(6) . . ?
C20 C19 H19 119.3 . . ?
C48 C49 H49 119.4 . . ?
C50 C49 C48 121.2(7) . . ?
C50 C49 H49 119.4 . . ?
C4 C5 H5 121.9 . . ?
C6 C5 H5 121.9 . . ?
C6 C5 C4 116.1(6) . . ?
C34 C33 H33 120.1 . . ?
C32 C33 C34 119.8(6) . . ?
C32 C33 H33 120.1 . . ?
N1 C4 N2 111.5(5) . . ?
N1 C4 C5 122.1(6) . . ?
C5 C4 N2 126.4(6) . . ?
C7 C6 H6 118.7 . . ?
C5 C6 C7 122.5(6) . . ?
C5 C6 H6 118.7 . . ?
N2 C3 H3 126.7 . . ?
C2 C3 N2 106.6(6) . . ?
C2 C3 H3 126.7 . . ?
N3 C15 H15 108.0 . . ?
N3 C15 C16 110.2(7) . . ?
N3 C15 C17 111.1(6) . . ?
C16 C15 H15 108.0 . . ?
C17 C15 H15 108.0 . . ?
C17 C15 C16 111.4(6) . . ?
C36 C41 H41 119.6 . . ?
C40 C41 C36 120.8(7) . . ?
C40 C41 H41 119.6 . . ?
C29 C28 H28 119.8 . . ?
C27 C28 C29 120.5(6) . . ?
C27 C28 H28 119.8 . . ?
C36 C37 H37 119.9 . . ?
C36 C37 C38 120.3(7) . . ?
C38 C37 H37 119.9 . . ?
C43 C44 H44 120.4 . . ?
C45 C44 C43 119.1(7) . . ?
C45 C44 H44 120.4 . . ?
C42 C47 H47 119.0 . . ?
C46 C47 C42 121.9(7) . . ?
C46 C47 H47 119.0 . . ?
C28 C27 H27 120.4 . . ?
C28 C27 C26 119.2(6) . . ?
C26 C27 H27 120.4 . . ?
C22 C21 H21 120.5 . . ?
C22 C21 C20 118.9(7) . . ?
C20 C21 H21 120.5 . . ?
C52 C51 H51 120.2 . . ?
C52 C51 C50 119.7(7) . . ?
C50 C51 H51 120.2 . . ?
C25 C26 C27 120.0(7) . . ?
C25 C26 H26 120.0 . . ?
C27 C26 H26 120.0 . . ?
C44 C45 H45 120.1 . . ?
C46 C45 C44 119.7(7) . . ?
C46 C45 H45 120.1 . . ?
C53 C52 H52 119.9 . . ?
C51 C52 C53 120.2(7) . . ?
C51 C52 H52 119.9 . . ?
C23 C22 H22 119.5 . . ?
C21 C22 C23 121.0(7) . . ?
C21 C22 H22 119.5 . . ?
C12 C13 H13A 109.5 . . ?
C12 C13 H13B 109.5 . . ?
C12 C13 H13C 109.5 . . ?
H13A C13 H13B 109.5 . . ?
H13A C13 H13C 109.5 . . ?
H13B C13 H13C 109.5 . . ?
C19 C20 H20 119.7 . . ?
C21 C20 C19 120.5(7) . . ?
C21 C20 H20 119.7 . . ?
C41 C40 H40 119.9 . . ?
C41 C40 C39 120.2(8) . . ?
C39 C40 H40 119.9 . . ?
C49 C50 C51 120.2(7) . . ?
C49 C50 H50 119.9 . . ?
C51 C50 H50 119.9 . . ?
C15 C16 H16A 109.5 . . ?
C15 C16 H16B 109.5 . . ?
C15 C16 H16C 109.5 . . ?
H16A C16 H16B 109.5 . . ?
H16A C16 H16C 109.5 . . ?
H16B C16 H16C 109.5 . . ?
C40 C39 H39 120.1 . . ?
C38 C39 C40 119.8(8) . . ?
C38 C39 H39 120.1 . . ?
C47 C46 C45 120.0(8) . . ?
C47 C46 H46 120.0 . . ?
C45 C46 H46 120.0 . . ?
C37 C38 H38 119.8 . . ?
C39 C38 C37 120.3(7) . . ?
C39 C38 H38 119.8 . . ?
C15 C17 H17A 109.5 . . ?
C15 C17 H17B 109.5 . . ?
C15 C17 H17C 109.5 . . ?
H17A C17 H17B 109.5 . . ?
H17A C17 H17C 109.5 . . ?
H17B C17 H17C 109.5 . . ?

loop_
_geom_bond_atom_site_label_1
_geom_bond_atom_site_label_2
_geom_bond_distance
_geom_bond_site_symmetry_2
_geom_bond_publ_flag
Ru1 P1 2.3462(14) . ?
Ru1 P2 2.3303(15) . ?
Ru1 N1 2.058(4) . ?
Ru1 C1 2.022(5) . ?
Ru1 C11 2.049(6) . ?
Ru1 H 1.37(7) . ?
P1 C24 1.853(5) . ?
P1 C18 1.848(6) . ?
P1 C30 1.849(5) . ?
P2 C36 1.833(6) . ?
P2 C42 1.862(6) . ?
P2 C48 1.857(6) . ?
N1 C8 1.349(7) . ?
N1 C4 1.331(8) . ?
N4 C8 1.398(8) . ?
N4 C11 1.407(7) . ?
N4 C9 1.379(8) . ?
N5 C11 1.346(7) . ?
N5 C12 1.464(7) . ?
N5 C10 1.392(7) . ?
N3 C1 1.360(7) . ?
N3 C2 1.386(8) . ?
N3 C15 1.471(8) . ?
N2 C1 1.406(7) . ?
N2 C4 1.408(8) . ?
N2 C3 1.383(8) . ?
C24 C29 1.376(8) . ?
C24 C25 1.385(8) . ?
C8 C7 1.364(8) . ?
C18 C23 1.384(8) . ?
C18 C19 1.393(8) . ?
C30 C31 1.395(7) . ?
C30 C35 1.384(8) . ?
C36 C41 1.398(9) . ?
C36 C37 1.378(8) . ?
C42 C43 1.380(9) . ?
C42 C47 1.393(9) . ?
C12 H12 0.9800 . ?
C12 C14 1.532(9) . ?
C12 C13 1.503(8) . ?
C31 H31 0.9300 . ?
C31 C32 1.383(8) . ?
C48 C53 1.379(9) . ?
C48 C49 1.390(9) . ?
C9 H9 0.9300 . ?
C9 C10 1.330(9) . ?
C43 H43 0.9300 . ?
C43 C44 1.392(9) . ?
C29 H29 0.9300 . ?
C29 C28 1.391(8) . ?
C10 H10 0.9300 . ?
C35 H35 0.9300 . ?
C35 C34 1.370(8) . ?
C34 H34 0.9300 . ?
C34 C33 1.380(9) . ?
C23 H23 0.9300 . ?
C23 C22 1.387(9) . ?
C53 H53 0.9300 . ?
C53 C52 1.394(9) . ?
C7 H7 0.9300 . ?
C7 C6 1.398(10) . ?
C32 H32 0.9300 . ?
C32 C33 1.374(9) . ?
C25 H25 0.9300 . ?
C25 C26 1.386(9) . ?
C2 H2 0.9300 . ?
C2 C3 1.331(10) . ?
C14 H14A 0.9600 . ?
C14 H14B 0.9600 . ?
C14 H14C 0.9600 . ?
C19 H19 0.9300 . ?
C19 C20 1.382(9) . ?
C49 H49 0.9300 . ?
C49 C50 1.371(9) . ?
C5 H5 0.9300 . ?
C5 C4 1.403(8) . ?
C5 C6 1.375(10) . ?
C33 H33 0.9300 . ?
C6 H6 0.9300 . ?
C3 H3 0.9300 . ?
C15 H15 0.9800 . ?
C15 C16 1.526(10) . ?
C15 C17 1.508(10) . ?
C41 H41 0.9300 . ?
C41 C40 1.368(11) . ?
C28 H28 0.9300 . ?
C28 C27 1.368(10) . ?
C37 H37 0.9300 . ?
C37 C38 1.389(10) . ?
C44 H44 0.9300 . ?
C44 C45 1.391(12) . ?
C47 H47 0.9300 . ?
C47 C46 1.360(9) . ?
C27 H27 0.9300 . ?
C27 C26 1.389(10) . ?
C21 H21 0.9300 . ?
C21 C22 1.362(11) . ?
C21 C20 1.373(10) . ?
C51 H51 0.9300 . ?
C51 C52 1.371(11) . ?
C51 C50 1.376(11) . ?
C26 H26 0.9300 . ?
C45 H45 0.9300 . ?
C45 C46 1.385(12) . ?
C52 H52 0.9300 . ?
C22 H22 0.9300 . ?
C13 H13A 0.9600 . ?
C13 H13B 0.9600 . ?
C13 H13C 0.9600 . ?
C20 H20 0.9300 . ?
C40 H40 0.9300 . ?
C40 C39 1.373(12) . ?
C50 H50 0.9300 . ?
C16 H16A 0.9600 . ?
C16 H16B 0.9600 . ?
C16 H16C 0.9600 . ?
C39 H39 0.9300 . ?
C39 C38 1.372(12) . ?
C46 H46 0.9300 . ?
C38 H38 0.9300 . ?
C17 H17A 0.9600 . ?
C17 H17B 0.9600 . ?
C17 H17C 0.9600 . ?
Cl1 Br1 1.01(2) . ?

loop_
_geom_torsion_atom_site_label_1
_geom_torsion_atom_site_label_2
_geom_torsion_atom_site_label_3
_geom_torsion_atom_site_label_4
_geom_torsion
_geom_torsion_site_symmetry_1
_geom_torsion_site_symmetry_2
_geom_torsion_site_symmetry_3
_geom_torsion_site_symmetry_4
_geom_torsion_publ_flag
Ru1 P1 C24 C29 -145.9(4) . . . . ?
Ru1 P1 C24 C25 38.3(5) . . . . ?
Ru1 P1 C18 C23 -130.1(4) . . . . ?
Ru1 P1 C18 C19 52.5(5) . . . . ?
Ru1 P1 C30 C31 -126.7(5) . . . . ?
Ru1 P1 C30 C35 58.1(5) . . . . ?
Ru1 P2 C36 C41 -151.3(5) . . . . ?
Ru1 P2 C36 C37 33.7(6) . . . . ?
Ru1 P2 C42 C43 -126.4(5) . . . . ?
Ru1 P2 C42 C47 53.3(5) . . . . ?
Ru1 P2 C48 C53 -92.3(5) . . . . ?
Ru1 P2 C48 C49 79.9(5) . . . . ?
Ru1 N1 C8 N4 -3.5(6) . . . . ?
Ru1 N1 C8 C7 173.0(5) . . . . ?
Ru1 N1 C4 N2 6.1(7) . . . . ?
Ru1 N1 C4 C5 -172.8(5) . . . . ?
P1 C24 C29 C28 -177.0(5) . . . . ?
P1 C24 C25 C26 176.4(6) . . . . ?
P1 C18 C23 C22 -178.4(5) . . . . ?
P1 C18 C19 C20 177.8(5) . . . . ?
P1 C30 C31 C32 -176.4(5) . . . . ?
P1 C30 C35 C34 175.6(5) . . . . ?
P2 C36 C41 C40 -178.8(6) . . . . ?
P2 C36 C37 C38 177.5(5) . . . . ?
P2 C42 C43 C44 -179.9(5) . . . . ?
P2 C42 C47 C46 -179.9(5) . . . . ?
P2 C48 C53 C52 173.7(5) . . . . ?
P2 C48 C49 C50 -173.7(6) . . . . ?
N1 C8 C7 C6 -0.7(10) . . . . ?
N4 C8 C7 C6 175.1(6) . . . . ?
N4 C9 C10 N5 -0.4(7) . . . . ?
N3 C2 C3 N2 -0.7(8) . . . . ?
C1 N3 C2 C3 0.1(8) . . . . ?
C1 N3 C15 C16 113.9(7) . . . . ?
C1 N3 C15 C17 -122.1(7) . . . . ?
C1 N2 C4 N1 -5.7(8) . . . . ?
C1 N2 C4 C5 173.2(6) . . . . ?
C1 N2 C3 C2 1.1(8) . . . . ?
C24 P1 C18 C23 102.0(5) . . . . ?
C24 P1 C18 C19 -75.4(5) . . . . ?
C24 P1 C30 C31 1.6(6) . . . . ?
C24 P1 C30 C35 -173.6(5) . . . . ?
C24 C29 C28 C27 0.5(10) . . . . ?
C24 C25 C26 C27 1.1(12) . . . . ?
C8 N1 C4 N2 179.3(5) . . . . ?
C8 N1 C4 C5 0.4(9) . . . . ?
C8 N4 C11 Ru1 -2.1(7) . . . . ?
C8 N4 C11 N5 177.3(5) . . . . ?
C8 N4 C9 C10 -177.1(6) . . . . ?
C8 C7 C6 C5 1.4(10) . . . . ?
C18 P1 C24 C29 -16.9(5) . . . . ?
C18 P1 C24 C25 167.3(5) . . . . ?
C18 P1 C30 C31 104.0(5) . . . . ?
C18 P1 C30 C35 -71.2(5) . . . . ?
C18 C23 C22 C21 0.8(10) . . . . ?
C18 C19 C20 C21 0.7(10) . . . . ?
C11 N4 C8 N1 3.6(7) . . . . ?
C11 N4 C8 C7 -172.7(6) . . . . ?
C11 N4 C9 C10 0.7(7) . . . . ?
C11 N5 C12 C14 118.1(6) . . . . ?
C11 N5 C12 C13 -117.6(6) . . . . ?
C11 N5 C10 C9 0.0(8) . . . . ?
C30 P1 C24 C29 84.9(5) . . . . ?
C30 P1 C24 C25 -90.9(5) . . . . ?
C30 P1 C18 C23 -1.0(5) . . . . ?
C30 P1 C18 C19 -178.3(4) . . . . ?
C30 C31 C32 C33 1.9(11) . . . . ?
C30 C35 C34 C33 0.1(10) . . . . ?
C36 P2 C42 C43 4.8(6) . . . . ?
C36 P2 C42 C47 -175.5(5) . . . . ?
C36 P2 C48 C53 140.6(5) . . . . ?
C36 P2 C48 C49 -47.2(6) . . . . ?
C36 C41 C40 C39 2.4(12) . . . . ?
C36 C37 C38 C39 0.4(11) . . . . ?
C42 P2 C36 C41 76.8(6) . . . . ?
C42 P2 C36 C37 -98.2(5) . . . . ?
C42 P2 C48 C53 37.1(6) . . . . ?
C42 P2 C48 C49 -150.7(5) . . . . ?
C42 C43 C44 C45 -0.3(10) . . . . ?
C42 C47 C46 C45 -0.1(11) . . . . ?
C12 N5 C11 Ru1 -1.6(11) . . . . ?
C12 N5 C11 N4 179.3(5) . . . . ?
C12 N5 C10 C9 -178.9(5) . . . . ?
C31 C30 C35 C34 0.3(9) . . . . ?
C31 C32 C33 C34 -1.5(11) . . . . ?
C48 P2 C36 C41 -28.9(6) . . . . ?
C48 P2 C36 C37 156.2(5) . . . . ?
C48 P2 C42 C43 109.5(5) . . . . ?
C48 P2 C42 C47 -70.8(5) . . . . ?
C48 C53 C52 C51 -1.1(11) . . . . ?
C48 C49 C50 C51 0.4(12) . . . . ?
C9 N4 C8 N1 -178.8(6) . . . . ?
C9 N4 C8 C7 4.9(10) . . . . ?
C9 N4 C11 Ru1 180.0(4) . . . . ?
C9 N4 C11 N5 -0.7(6) . . . . ?
C43 C42 C47 C46 -0.2(10) . . . . ?
C43 C44 C45 C46 0.0(11) . . . . ?
C29 C24 C25 C26 0.4(10) . . . . ?
C29 C28 C27 C26 1.0(11) . . . . ?
C10 N5 C11 Ru1 179.4(6) . . . . ?
C10 N5 C11 N4 0.4(7) . . . . ?
C10 N5 C12 C14 -63.2(8) . . . . ?
C10 N5 C12 C13 61.2(8) . . . . ?
C35 C30 C31 C32 -1.2(10) . . . . ?
C35 C34 C33 C32 0.5(11) . . . . ?
C23 C18 C19 C20 0.2(9) . . . . ?
C53 C48 C49 C50 -1.2(10) . . . . ?
C25 C24 C29 C28 -1.2(9) . . . . ?
C2 N3 C1 Ru1 178.8(6) . . . . ?
C2 N3 C1 N2 0.5(7) . . . . ?
C2 N3 C15 C16 -64.5(8) . . . . ?
C2 N3 C15 C17 59.5(9) . . . . ?
C19 C18 C23 C22 -1.0(9) . . . . ?
C49 C48 C53 C52 1.5(10) . . . . ?
C4 N1 C8 N4 -176.6(5) . . . . ?
C4 N1 C8 C7 -0.1(9) . . . . ?
C4 N2 C1 Ru1 2.8(7) . . . . ?
C4 N2 C1 N3 -178.3(5) . . . . ?
C4 N2 C3 C2 178.0(6) . . . . ?
C4 C5 C6 C7 -1.2(10) . . . . ?
C6 C5 C4 N1 0.3(9) . . . . ?
C6 C5 C4 N2 -178.5(6) . . . . ?
C3 N2 C1 Ru1 -179.9(4) . . . . ?
C3 N2 C1 N3 -0.9(7) . . . . ?
C3 N2 C4 N1 177.5(6) . . . . ?
C3 N2 C4 C5 -3.6(11) . . . . ?
C15 N3 C1 Ru1 0.2(12) . . . . ?
C15 N3 C1 N2 -178.1(6) . . . . ?
C15 N3 C2 C3 178.7(6) . . . . ?
C41 C36 C37 C38 2.3(10) . . . . ?
C41 C40 C39 C38 0.4(13) . . . . ?
C28 C27 C26 C25 -1.8(12) . . . . ?
C37 C36 C41 C40 -3.8(10) . . . . ?
C44 C45 C46 C47 0.2(12) . . . . ?
C47 C42 C43 C44 0.4(9) . . . . ?
C52 C51 C50 C49 0.1(12) . . . . ?
C22 C21 C20 C19 -0.8(11) . . . . ?
C20 C21 C22 C23 0.1(10) . . . . ?
C40 C39 C38 C37 -1.8(12) . . . . ?
C50 C51 C52 C53 0.3(12) . . . . ?

loop_
_smtbx_masks_void_nr
_smtbx_masks_void_average_x
_smtbx_masks_void_average_y
_smtbx_masks_void_average_z
_smtbx_masks_void_volume
_smtbx_masks_void_count_electrons
_smtbx_masks_void_content
1 0.101 0.409 0.628 63.7 16.5 '1.5 H2O'
2 0.000 0.500 0.000 89.6 0.0 ?
3 -0.101 0.591 0.372 63.7 16.2 '1.5 H2O'
4 0.399 0.909 0.872 63.7 16.6 '1.5 H2O'
5 0.601 0.091 0.128 63.7 16.2 ?
6 0.500 0.000 0.500 89.6 0.0 '1.5 H2O'
